data_4075741
loop_
_publ_author_name
'Song, Fuquan'
'Lancaster, Simon J.'
'Cannon, Roderick D.'
'Schormann, Mark'
'Humphrey, Simon M.'
'Zuccaccia, Cristiano'
'Macchioni, Alceo'
'Bochmann, Manfred'

_publ_section_title
;
 Synthesis, Ion Aggregation, Alkyl Bonding Modes, and Dynamics of
 14-Electron Metallocenium Ion Pairs
 [(SBI)MCH2SiMe3+&#x00B7;&#x00B7;&#x00B7;X-] (M = Zr, Hf):&#x00A0;
 Inner-Sphere (X = MeB(C6F5)3) versus Outer-Sphere (X = B(C6F5)4)
 Structures and the Implications for &#x201C;Continuous&#x201D; or
 &#x201C;Intermittent&#x201D; Alkene Polymerization Mechanisms
;
_journal_issue 6
_journal_name_full Organometallics
_journal_page_first 1315
_journal_paper_doi 10.1021/om049248d
_journal_volume 24
_journal_year 2005
_chemical_formula_moiety 'C34H41HfSi2; C19H3BF15'
_chemical_formula_sum 'C53 H44 B F15 Hf Si2'
_chemical_formula_weight 1211.36
_chemical_name_common 9
_chemical_name_systematic
; 
 ? 
;
_space_group_IT_number 2
_symmetry_cell_setting monoclinic
_symmetry_space_group_name_Hall '-P 1'
_symmetry_space_group_name_H-M 'P -1'
_atom_sites_solution_hydrogens geom
_atom_sites_solution_primary direct
_atom_sites_solution_secondary difmap
_audit_creation_method SHELXL-97
_cell_angle_alpha 106.0594(6)
_cell_angle_beta 100.7050(6)
_cell_angle_gamma 108.0499(6)
_cell_formula_units_Z 2
_cell_length_a 12.1423(2)
_cell_length_b 13.8662(2)
_cell_length_c 17.0088(3)
_cell_measurement_temperature 180(2)
_cell_volume 2498.39(7)
_computing_cell_refinement 'HKL Scalepack (Otwinowski & Minor, 1997)'
_computing_data_collection 'Collect (Nonius B.V., 1998)'
_computing_data_reduction 'HKL Denzo and Scalepack (Otwinowski & Minor, 1997)'
_computing_molecular_graphics SHELXP-97
_computing_publication_material 'SHELXL-97 (Sheldrick, 1997)'
_computing_structure_refinement 'SHELXL-97 (Sheldrick, 1997)'
_computing_structure_solution 'SHELXS-97 (Sheldrick, 1997)'
_diffrn_ambient_temperature 180(2)
_diffrn_measured_fraction_theta_full 0.992
_diffrn_measured_fraction_theta_max 0.992
_diffrn_measurement_device_type 'Nonius KappaCCD diffractometer'
_diffrn_measurement_method 'Thin slice \w and \f scans'
_diffrn_radiation_monochromator graphite
_diffrn_radiation_source 'fine-focus sealed tube'
_diffrn_radiation_type MoK\a
_diffrn_radiation_wavelength 0.71073
_diffrn_reflns_av_R_equivalents 0.0533
_diffrn_reflns_av_sigmaI/netI 0.0581
_diffrn_reflns_limit_h_max 15
_diffrn_reflns_limit_h_min -14
_diffrn_reflns_limit_k_max 17
_diffrn_reflns_limit_k_min -17
_diffrn_reflns_limit_l_max 21
_diffrn_reflns_limit_l_min -17
_diffrn_reflns_number 28582
_diffrn_reflns_theta_full 26.39
_diffrn_reflns_theta_max 26.39
_diffrn_reflns_theta_min 3.54
_exptl_absorpt_coefficient_mu 2.228
_exptl_absorpt_correction_T_max 0.8596
_exptl_absorpt_correction_T_min 0.7169
_exptl_absorpt_correction_type multi-scan
_exptl_crystal_density_diffrn 1.610
_exptl_crystal_density_meas ?
_exptl_crystal_density_method 'not measured'
_exptl_crystal_F_000 1204
_exptl_crystal_size_max 0.16
_exptl_crystal_size_mid 0.07
_exptl_crystal_size_min 0.07
_refine_diff_density_max 1.412
_refine_diff_density_min -1.023
_refine_diff_density_rms 0.173
_refine_ls_extinction_method none
_refine_ls_goodness_of_fit_ref 1.079
_refine_ls_hydrogen_treatment mixed
_refine_ls_matrix_type full
_refine_ls_number_parameters 643
_refine_ls_number_reflns 10171
_refine_ls_number_restraints 0
_refine_ls_restrained_S_all 1.079
_refine_ls_R_factor_all 0.0582
_refine_ls_R_factor_gt 0.0426
_refine_ls_shift/su_max 0.012
_refine_ls_shift/su_mean 0.000
_refine_ls_structure_factor_coef Fsqd
_refine_ls_weighting_details 'w=1/[\s^2^(Fo^2^)+(0.0590P)^2^+5.4319P] where P=(Fo^2^+2Fc^2^)/3'
_refine_ls_weighting_scheme calc
_refine_ls_wR_factor_gt 0.1048
_refine_ls_wR_factor_ref 0.1188
_reflns_number_gt 8679
_reflns_number_total 10171
_reflns_threshold_expression >2sigma(I)
_cod_data_source_file om049248dsi20050124_124227.cif
_cod_data_source_block f9
_cod_depositor_comments
;
The following automatic conversions were performed:

'_exptl_crystal_density_meas' value 'not measured' was changed to '?'
- the value is perceived as not measured.

Automatic conversion script
Id: cif_fix_values 3008 2015-01-20 13:52:24Z robertas 

The following automatic conversions were performed:

'_refine_ls_weighting_scheme' value 'calc
w=1/[\s^2^(Fo^2^)+(0.0590P)^2^+5.4319P] where P=(Fo^2^+2Fc^2^)/3' was
changed to 'calc'. New tag '_refine_ls_weighting_details' was
created. The value of the new tag was set to
'w=1/[\s^2^(Fo^2^)+(0.0590P)^2^+5.4319P] where P=(Fo^2^+2Fc^2^)/3'.

Automatic conversion script
Id: cif_fix_values 3143 2015-03-26 13:38:13Z robertas 
;
_cod_original_cell_volume 2498.38(7)
_cod_original_sg_symbol_H-M P-1
_cod_database_code 4075741

loop_
_symmetry_equiv_pos_as_xyz
'x, y, z'
'-x, -y, -z'

loop_
_atom_site_label
_atom_site_type_symbol
_atom_site_fract_x
_atom_site_fract_y
_atom_site_fract_z
_atom_site_U_iso_or_equiv
_atom_site_adp_type
_atom_site_occupancy
_atom_site_calc_flag
_atom_site_refinement_flags
Hf Hf 0.000781(18) 0.904073(16) 0.725516(13) 0.02496(8) Uani 1 d .
Si1 Si -0.05794(13) 1.12310(11) 0.79349(10) 0.0300(3) Uani 1 d .
Si2 Si -0.30447(15) 0.66311(14) 0.66653(12) 0.0434(4) Uani 1 d .
C1 C 0.0231(5) 1.0550(4) 0.8501(3) 0.0285(11) Uani 1 d .
C2 C 0.1433(5) 1.0625(4) 0.8482(3) 0.0306(11) Uani 1 d .
H2 H 0.1979 1.1165 0.8344 0.037 Uiso 1 calc R
C3 C 0.1689(5) 0.9801(5) 0.8694(3) 0.0322(12) Uani 1 d .
H3 H 0.2418 0.9676 0.8708 0.039 Uiso 1 calc R
C4 C 0.0668(5) 0.9176(4) 0.8885(3) 0.0310(12) Uani 1 d .
C5 C 0.0465(5) 0.8305(5) 0.9187(3) 0.0354(13) Uani 1 d .
H5 H 0.1053 0.7990 0.9256 0.042 Uiso 1 calc R
C6 C -0.0587(6) 0.7922(5) 0.9378(4) 0.0397(14) Uani 1 d .
H6 H -0.0731 0.7337 0.9583 0.048 Uiso 1 calc R
C7 C -0.1478(6) 0.8383(5) 0.9277(4) 0.0385(13) Uani 1 d .
H7 H -0.2197 0.8105 0.9426 0.046 Uiso 1 calc R
C8 C -0.1328(5) 0.9207(4) 0.8976(3) 0.0316(12) Uani 1 d .
H8 H -0.1938 0.9497 0.8905 0.038 Uiso 1 calc R
C9 C -0.0235(5) 0.9632(4) 0.8766(3) 0.0285(11) Uani 1 d .
C10 C -0.0674(5) 1.0362(4) 0.6842(3) 0.0299(11) Uani 1 d .
C11 C -0.1615(5) 0.9323(4) 0.6372(4) 0.0315(12) Uani 1 d .
H11 H -0.2392 0.9090 0.6457 0.038 Uiso 1 calc R
C12 C -0.1238(5) 0.8686(4) 0.5763(3) 0.0305(11) Uani 1 d .
H12 H -0.1696 0.7955 0.5391 0.037 Uiso 1 calc R
C13 C -0.0050(5) 0.9336(4) 0.5804(3) 0.0302(11) Uani 1 d .
C14 C 0.0725(5) 0.9138(5) 0.5305(4) 0.0357(13) Uani 1 d .
H14 H 0.0475 0.8465 0.4847 0.043 Uiso 1 calc R
C15 C 0.1846(6) 0.9938(5) 0.5497(4) 0.0406(14) Uani 1 d .
H15 H 0.2376 0.9813 0.5171 0.049 Uiso 1 calc R
C16 C 0.2222(5) 1.0945(5) 0.6172(4) 0.0417(14) Uani 1 d .
H16 H 0.3003 1.1481 0.6290 0.050 Uiso 1 calc R
C17 C 0.1491(5) 1.1168(4) 0.6659(4) 0.0339(12) Uani 1 d .
H17 H 0.1764 1.1848 0.7113 0.041 Uiso 1 calc R
C18 C 0.0313(5) 1.0365(4) 0.6478(3) 0.0305(11) Uani 1 d .
C19 C -0.2127(6) 1.1001(5) 0.8043(4) 0.0448(15) Uani 1 d .
H19A H -0.2586 1.0221 0.7879 0.067 Uiso 1 calc R
H19B H -0.2545 1.1285 0.7668 0.067 Uiso 1 calc R
H19C H -0.2067 1.1377 0.8638 0.067 Uiso 1 calc R
C20 C 0.0323(6) 1.2703(4) 0.8238(4) 0.0416(14) Uani 1 d .
H20A H 0.1133 1.2804 0.8175 0.062 Uiso 1 calc R
H20B H 0.0396 1.3087 0.8835 0.062 Uiso 1 calc R
H20C H -0.0085 1.2993 0.7864 0.062 Uiso 1 calc R
C21 C -0.1362(5) 0.7448(4) 0.7056(4) 0.0336(12) Uani 1 d .
H21A H -0.1064 0.6947 0.6701 0.040 Uiso 1 calc R
H21B H -0.1145 0.7402 0.7631 0.040 Uiso 1 calc R
C22 C -0.3824(6) 0.6593(6) 0.5605(4) 0.0544(18) Uani 1 d .
H22A H -0.3428 0.6337 0.5185 0.082 Uiso 1 calc R
H22B H -0.3780 0.7323 0.5645 0.082 Uiso 1 calc R
H22C H -0.4676 0.6097 0.5424 0.082 Uiso 1 calc R
C23 C -0.3852(7) 0.7121(8) 0.7415(5) 0.074(3) Uani 1 d .
H23A H -0.3472 0.7154 0.7988 0.112 Uiso 1 calc R
H23B H -0.4704 0.6621 0.7215 0.112 Uiso 1 calc R
H23C H -0.3807 0.7847 0.7439 0.112 Uiso 1 calc R
C24 C -0.3264(8) 0.5201(6) 0.6564(6) 0.073(2) Uani 1 d .
H24A H -0.2861 0.5191 0.7116 0.110 Uiso 1 calc R
H24B H -0.2912 0.4903 0.6128 0.110 Uiso 1 calc R
H24C H -0.4132 0.4760 0.6396 0.110 Uiso 1 calc R
C40 C 0.6702(11) 0.6106(10) 0.0087(8) 0.114(4) Uani 1 d .
H40A H 0.6001 0.5871 -0.0413 0.171 Uiso 1 calc R
H40B H 0.7133 0.5614 -0.0021 0.171 Uiso 1 calc R
H40C H 0.7249 0.6846 0.0189 0.171 Uiso 1 calc R
C41 C 0.6301(7) 0.6085(6) 0.0819(6) 0.066(2) Uani 1 d .
C42 C 0.5824(7) 0.6769(7) 0.1166(7) 0.072(2) Uani 1 d .
H42 H 0.5721 0.7272 0.0906 0.086 Uiso 1 calc R
C43 C 0.5473(9) 0.6776(8) 0.1889(7) 0.089(3) Uani 1 d .
H43 H 0.5132 0.7280 0.2121 0.107 Uiso 1 calc R
C44 C 0.5612(9) 0.6063(9) 0.2274(8) 0.094(3) Uani 1 d .
H44 H 0.5368 0.6054 0.2772 0.113 Uiso 1 calc R
C45 C 0.6130(9) 0.5340(9) 0.1907(9) 0.098(4) Uani 1 d .
H45 H 0.6235 0.4835 0.2164 0.118 Uiso 1 calc R
C46 C 0.6493(8) 0.5342(7) 0.1174(7) 0.080(3) Uani 1 d .
H46 H 0.6852 0.4860 0.0932 0.096 Uiso 1 calc R
C50 C 1.173(2) 0.5754(18) 0.0941(14) 0.182(7) Uiso 1 d .
C51 C 1.046(2) 0.5079(18) 0.0386(14) 0.089(6) Uiso 0.50 d P
C52 C 0.9690(13) 0.4418(11) 0.0419(9) 0.114(4) Uiso 1 d .
C53 C 0.848(2) 0.386(2) -0.0122(18) 0.115(8) Uiso 0.50 d P
C54 C 1.095(2) 0.507(2) 0.0973(17) 0.101(7) Uiso 0.50 d P
C30 C 0.1531(5) 0.8265(4) 0.6801(3) 0.0289(11) Uani 1 d .
H30A H 0.1259 0.8191 0.7296 0.043 Uiso 1 calc R
H30B H 0.0861 0.7816 0.6273 0.043 Uiso 1 calc R
H30C H 0.1798 0.9027 0.6846 0.043 Uiso 1 calc R
F62 F 0.1410(4) 0.6952(3) 0.7883(2) 0.0535(10) Uani 1 d .
F63 F 0.0463(5) 0.4902(3) 0.7740(3) 0.0680(12) Uani 1 d .
F64 F 0.0736(4) 0.3314(3) 0.6522(3) 0.0575(10) Uani 1 d .
F65 F 0.1907(6) 0.3861(3) 0.5409(3) 0.0877(17) Uani 1 d .
F66 F 0.2925(5) 0.5891(3) 0.5552(3) 0.0710(13) Uani 1 d .
F72 F 0.5242(3) 0.9027(3) 0.6653(2) 0.0487(9) Uani 1 d .
F73 F 0.5755(3) 0.9195(4) 0.5254(3) 0.0653(12) Uani 1 d .
F74 F 0.4015(4) 0.8206(5) 0.3705(3) 0.0829(15) Uani 1 d .
F75 F 0.1719(4) 0.7020(5) 0.3617(2) 0.0773(15) Uani 1 d .
F76 F 0.1142(3) 0.6847(3) 0.5025(2) 0.0465(9) Uani 1 d .
F82 F 0.3976(3) 0.7255(3) 0.8227(2) 0.0443(8) Uani 1 d .
F83 F 0.5737(3) 0.8613(3) 0.9612(2) 0.0557(10) Uani 1 d .
F84 F 0.6610(3) 1.0792(3) 0.9921(2) 0.0555(10) Uani 1 d .
F85 F 0.5621(3) 1.1552(3) 0.8787(3) 0.0534(10) Uani 1 d .
F86 F 0.3844(3) 1.0201(3) 0.7363(2) 0.0452(8) Uani 1 d .
C61 C 0.2183(5) 0.6562(4) 0.6685(4) 0.0312(12) Uani 1 d .
C62 C 0.1521(6) 0.6202(4) 0.7215(4) 0.0374(13) Uani 1 d .
C63 C 0.1033(6) 0.5148(5) 0.7177(4) 0.0425(14) Uani 1 d .
C64 C 0.1175(6) 0.4364(5) 0.6570(4) 0.0427(14) Uani 1 d .
C65 C 0.1784(7) 0.4638(5) 0.6012(5) 0.0507(17) Uani 1 d .
C66 C 0.2290(6) 0.5710(5) 0.6099(4) 0.0445(15) Uani 1 d .
C71 C 0.3136(5) 0.7981(4) 0.5942(4) 0.0300(11) Uani 1 d .
C72 C 0.4290(5) 0.8537(5) 0.5931(4) 0.0360(13) Uani 1 d .
C73 C 0.4608(6) 0.8623(6) 0.5203(5) 0.0479(16) Uani 1 d .
C74 C 0.3735(7) 0.8134(7) 0.4423(4) 0.0542(18) Uani 1 d .
C75 C 0.2573(6) 0.7542(6) 0.4381(4) 0.0495(17) Uani 1 d .
C76 C 0.2320(5) 0.7481(5) 0.5130(4) 0.0367(13) Uani 1 d .
C81 C 0.3786(5) 0.8636(4) 0.7698(4) 0.0298(11) Uani 1 d .
C82 C 0.4326(5) 0.8308(5) 0.8310(4) 0.0344(12) Uani 1 d .
C83 C 0.5266(5) 0.9009(5) 0.9056(4) 0.0384(13) Uani 1 d .
C84 C 0.5691(5) 1.0097(5) 0.9215(4) 0.0411(15) Uani 1 d .
C85 C 0.5192(5) 1.0476(5) 0.8643(4) 0.0393(14) Uani 1 d .
C86 C 0.4260(5) 0.9755(4) 0.7912(4) 0.0327(12) Uani 1 d .
B B 0.2702(5) 0.7848(5) 0.6776(4) 0.0288(13) Uani 1 d .

loop_
_atom_site_aniso_label
_atom_site_aniso_U_11
_atom_site_aniso_U_22
_atom_site_aniso_U_33
_atom_site_aniso_U_23
_atom_site_aniso_U_13
_atom_site_aniso_U_12
Hf 0.02345(12) 0.02828(12) 0.02457(13) 0.00965(9) 0.00754(8) 0.01133(8)
Si1 0.0312(8) 0.0292(7) 0.0315(8) 0.0105(6) 0.0102(6) 0.0139(6)
Si2 0.0328(8) 0.0440(9) 0.0436(10) 0.0087(8) 0.0146(7) 0.0059(7)
C1 0.030(3) 0.027(2) 0.025(3) 0.007(2) 0.006(2) 0.009(2)
C2 0.030(3) 0.033(3) 0.027(3) 0.012(2) 0.006(2) 0.011(2)
C3 0.029(3) 0.042(3) 0.023(3) 0.009(2) 0.004(2) 0.014(2)
C4 0.032(3) 0.036(3) 0.024(3) 0.009(2) 0.006(2) 0.013(2)
C5 0.043(3) 0.040(3) 0.025(3) 0.010(2) 0.009(2) 0.020(3)
C6 0.056(4) 0.036(3) 0.035(3) 0.019(3) 0.018(3) 0.020(3)
C7 0.040(3) 0.039(3) 0.036(3) 0.013(3) 0.018(3) 0.012(3)
C8 0.033(3) 0.034(3) 0.031(3) 0.011(2) 0.013(2) 0.016(2)
C9 0.030(3) 0.032(3) 0.025(3) 0.009(2) 0.008(2) 0.014(2)
C10 0.030(3) 0.034(3) 0.027(3) 0.014(2) 0.005(2) 0.015(2)
C11 0.029(3) 0.035(3) 0.035(3) 0.015(2) 0.008(2) 0.017(2)
C12 0.033(3) 0.034(3) 0.024(3) 0.010(2) 0.002(2) 0.016(2)
C13 0.033(3) 0.038(3) 0.027(3) 0.016(2) 0.007(2) 0.020(2)
C14 0.045(3) 0.042(3) 0.031(3) 0.018(3) 0.015(3) 0.023(3)
C15 0.044(3) 0.059(4) 0.040(3) 0.030(3) 0.023(3) 0.030(3)
C16 0.034(3) 0.050(3) 0.046(4) 0.028(3) 0.010(3) 0.015(3)
C17 0.037(3) 0.035(3) 0.034(3) 0.017(2) 0.009(2) 0.016(2)
C18 0.032(3) 0.039(3) 0.027(3) 0.017(2) 0.008(2) 0.018(2)
C19 0.040(3) 0.051(4) 0.047(4) 0.015(3) 0.015(3) 0.025(3)
C20 0.057(4) 0.026(3) 0.037(3) 0.011(2) 0.014(3) 0.009(3)
C21 0.031(3) 0.035(3) 0.033(3) 0.010(2) 0.012(2) 0.010(2)
C22 0.030(3) 0.061(4) 0.051(4) 0.011(3) 0.002(3) 0.003(3)
C23 0.042(4) 0.097(6) 0.059(5) 0.003(4) 0.021(4) 0.013(4)
C24 0.071(5) 0.047(4) 0.080(6) 0.024(4) 0.016(4) -0.003(4)
C40 0.088(8) 0.114(9) 0.106(9) 0.023(7) 0.029(7) 0.009(7)
C41 0.054(4) 0.056(4) 0.079(6) 0.029(4) 0.015(4) 0.009(4)
C42 0.050(4) 0.058(5) 0.102(7) 0.032(5) 0.015(5) 0.015(4)
C43 0.078(6) 0.079(6) 0.091(8) 0.023(6) 0.005(6) 0.022(5)
C44 0.074(6) 0.099(8) 0.100(8) 0.051(7) 0.014(6) 0.015(6)
C45 0.066(6) 0.078(6) 0.136(10) 0.066(7) -0.012(6) 0.007(5)
C46 0.052(5) 0.065(5) 0.113(8) 0.035(5) 0.010(5) 0.014(4)
C30 0.025(3) 0.034(3) 0.030(3) 0.014(2) 0.008(2) 0.013(2)
F62 0.088(3) 0.045(2) 0.051(2) 0.0255(17) 0.044(2) 0.036(2)
F63 0.102(3) 0.055(2) 0.074(3) 0.040(2) 0.057(3) 0.032(2)
F64 0.068(3) 0.0336(18) 0.068(3) 0.0217(18) 0.020(2) 0.0135(17)
F65 0.140(5) 0.048(2) 0.092(4) 0.017(2) 0.075(4) 0.040(3)
F66 0.101(3) 0.055(2) 0.089(3) 0.032(2) 0.072(3) 0.041(2)
F72 0.0246(17) 0.067(2) 0.048(2) 0.0217(18) 0.0089(15) 0.0095(16)
F73 0.041(2) 0.098(3) 0.076(3) 0.053(3) 0.035(2) 0.023(2)
F74 0.076(3) 0.146(5) 0.053(3) 0.055(3) 0.039(2) 0.048(3)
F75 0.053(2) 0.137(4) 0.032(2) 0.021(2) 0.0110(18) 0.033(3)
F76 0.0336(18) 0.061(2) 0.0352(19) 0.0090(16) 0.0091(14) 0.0130(16)
F82 0.044(2) 0.0448(19) 0.051(2) 0.0247(17) 0.0103(16) 0.0223(16)
F83 0.046(2) 0.080(3) 0.045(2) 0.032(2) 0.0017(17) 0.028(2)
F84 0.0335(19) 0.071(3) 0.040(2) 0.0056(18) -0.0026(15) 0.0112(18)
F85 0.040(2) 0.0378(19) 0.067(3) 0.0078(18) 0.0078(18) 0.0094(16)
F86 0.0367(18) 0.0376(18) 0.058(2) 0.0217(16) 0.0016(16) 0.0130(15)
C61 0.035(3) 0.032(3) 0.031(3) 0.011(2) 0.011(2) 0.017(2)
C62 0.047(3) 0.035(3) 0.038(3) 0.014(3) 0.020(3) 0.020(3)
C63 0.048(4) 0.046(3) 0.041(3) 0.021(3) 0.018(3) 0.020(3)
C64 0.049(4) 0.034(3) 0.047(4) 0.016(3) 0.012(3) 0.018(3)
C65 0.063(4) 0.036(3) 0.057(4) 0.011(3) 0.029(4) 0.021(3)
C66 0.048(4) 0.047(3) 0.050(4) 0.020(3) 0.029(3) 0.023(3)
C71 0.028(3) 0.035(3) 0.036(3) 0.015(2) 0.014(2) 0.018(2)
C72 0.036(3) 0.042(3) 0.037(3) 0.019(3) 0.012(3) 0.019(3)
C73 0.034(3) 0.069(4) 0.058(4) 0.036(4) 0.026(3) 0.024(3)
C74 0.060(4) 0.085(5) 0.043(4) 0.036(4) 0.034(3) 0.038(4)
C75 0.041(3) 0.081(5) 0.033(3) 0.018(3) 0.015(3) 0.032(3)
C76 0.030(3) 0.047(3) 0.037(3) 0.015(3) 0.015(2) 0.018(3)
C81 0.025(3) 0.035(3) 0.035(3) 0.013(2) 0.013(2) 0.016(2)
C82 0.029(3) 0.042(3) 0.040(3) 0.017(3) 0.016(2) 0.018(2)
C83 0.028(3) 0.055(4) 0.035(3) 0.017(3) 0.006(2) 0.020(3)
C84 0.027(3) 0.061(4) 0.027(3) 0.004(3) 0.007(2) 0.015(3)
C85 0.031(3) 0.035(3) 0.048(4) 0.006(3) 0.013(3) 0.015(2)
C86 0.023(3) 0.039(3) 0.037(3) 0.014(2) 0.004(2) 0.016(2)
B 0.027(3) 0.035(3) 0.030(3) 0.014(3) 0.009(2) 0.017(2)

loop_
_atom_type_symbol
_atom_type_description
_atom_type_scat_dispersion_real
_atom_type_scat_dispersion_imag
_atom_type_scat_source
C C 0.0033 0.0016 'International Tables Vol C Tables 4.2.6.8 and 6.1.1.4'
H H 0.0000 0.0000 'International Tables Vol C Tables 4.2.6.8 and 6.1.1.4'
B B 0.0013 0.0007 'International Tables Vol C Tables 4.2.6.8 and 6.1.1.4'
Si Si 0.0817 0.0704 'International Tables Vol C Tables 4.2.6.8 and 6.1.1.4'
Hf Hf -0.5830 6.1852 'International Tables Vol C Tables 4.2.6.8 and 6.1.1.4'
F F 0.0171 0.0103 'International Tables Vol C Tables 4.2.6.8 and 6.1.1.4'

loop_
_geom_angle_atom_site_label_1
_geom_angle_atom_site_label_2
_geom_angle_atom_site_label_3
_geom_angle
_geom_angle_site_symmetry_1
_geom_angle_site_symmetry_3
C21 Hf C1 116.15(19) . .
C21 Hf C2 136.3(2) . .
C1 Hf C2 34.34(18) . .
C21 Hf C10 118.6(2) . .
C1 Hf C10 68.30(18) . .
C2 Hf C10 83.99(18) . .
C21 Hf C11 86.8(2) . .
C1 Hf C11 91.56(18) . .
C2 Hf C11 116.04(18) . .
C10 Hf C11 33.82(17) . .
C21 Hf C18 136.7(2) . .
C1 Hf C18 86.65(18) . .
C2 Hf C18 83.41(18) . .
C10 Hf C18 33.84(18) . .
C11 Hf C18 54.62(18) . .
C21 Hf C12 82.8(2) . .
C1 Hf C12 122.57(18) . .
C2 Hf C12 136.51(18) . .
C10 Hf C12 55.83(17) . .
C11 Hf C12 32.81(18) . .
C18 Hf C12 54.30(17) . .
C21 Hf C30 94.31(19) . .
C1 Hf C30 131.53(18) . .
C2 Hf C30 97.74(18) . .
C10 Hf C30 129.78(18) . .
C11 Hf C30 128.92(18) . .
C18 Hf C30 96.18(17) . .
C12 Hf C30 96.57(17) . .
C21 Hf C9 85.45(19) . .
C1 Hf C9 33.55(17) . .
C2 Hf C9 54.23(17) . .
C10 Hf C9 94.25(17) . .
C11 Hf C9 103.78(18) . .
C18 Hf C9 119.33(17) . .
C12 Hf C9 135.35(17) . .
C30 Hf C9 127.25(17) . .
C21 Hf C3 112.0(2) . .
C1 Hf C3 55.34(18) . .
C2 Hf C3 32.08(18) . .
C10 Hf C3 115.97(18) . .
C11 Hf C3 146.28(18) . .
C18 Hf C3 111.18(18) . .
C12 Hf C3 164.67(18) . .
C30 Hf C3 79.16(17) . .
C9 Hf C3 53.14(17) . .
C21 Hf C13 110.67(19) . .
C1 Hf C13 118.66(17) . .
C2 Hf C13 112.80(18) . .
C10 Hf C13 55.22(17) . .
C11 Hf C13 53.64(18) . .
C18 Hf C13 32.49(17) . .
C12 Hf C13 32.12(17) . .
C30 Hf C13 78.96(17) . .
C9 Hf C13 149.30(17) . .
C3 Hf C13 132.97(18) . .
C21 Hf C4 84.40(19) . .
C1 Hf C4 54.52(17) . .
C2 Hf C4 52.79(17) . .
C10 Hf C4 122.48(17) . .
C11 Hf C4 135.06(18) . .
C18 Hf C4 135.76(17) . .
C12 Hf C4 162.90(18) . .
C30 Hf C4 95.68(17) . .
C9 Hf C4 31.67(17) . .
C3 Hf C4 31.43(17) . .
C13 Hf C4 164.20(17) . .
C20 Si1 C19 110.9(3) . .
C20 Si1 C1 112.9(3) . .
C19 Si1 C1 113.5(3) . .
C20 Si1 C10 114.6(3) . .
C19 Si1 C10 110.2(3) . .
C1 Si1 C10 93.8(2) . .
C22 Si2 C23 106.4(4) . .
C22 Si2 C24 107.3(4) . .
C23 Si2 C24 108.3(4) . .
C22 Si2 C21 114.6(3) . .
C23 Si2 C21 112.9(3) . .
C24 Si2 C21 107.1(3) . .
C2 C1 C9 104.6(5) . .
C2 C1 Si1 121.6(4) . .
C9 C1 Si1 130.8(4) . .
C2 C1 Hf 72.9(3) . .
C9 C1 Hf 78.5(3) . .
Si1 C1 Hf 98.4(2) . .
C3 C2 C1 110.9(5) . .
C3 C2 Hf 79.5(3) . .
C1 C2 Hf 72.7(3) . .
C3 C2 H2 124.6 . .
C1 C2 H2 124.6 . .
Hf C2 H2 115.0 . .
C2 C3 C4 108.2(5) . .
C2 C3 Hf 68.4(3) . .
C4 C3 Hf 78.0(3) . .
C2 C3 H3 125.9 . .
C4 C3 H3 125.9 . .
Hf C3 H3 119.4 . .
C5 C4 C3 132.3(5) . .
C5 C4 C9 120.3(5) . .
C3 C4 C9 107.3(5) . .
C5 C4 Hf 126.9(4) . .
C3 C4 Hf 70.6(3) . .
C9 C4 Hf 70.3(3) . .
C6 C5 C4 118.8(5) . .
C6 C5 H5 120.6 . .
C4 C5 H5 120.6 . .
C5 C6 C7 121.3(5) . .
C5 C6 H6 119.4 . .
C7 C6 H6 119.4 . .
C8 C7 C6 121.8(5) . .
C8 C7 H7 119.1 . .
C6 C7 H7 119.1 . .
C7 C8 C9 118.7(5) . .
C7 C8 H8 120.6 . .
C9 C8 H8 120.6 . .
C8 C9 C4 119.0(5) . .
C8 C9 C1 131.8(5) . .
C4 C9 C1 109.0(5) . .
C8 C9 Hf 124.8(4) . .
C4 C9 Hf 78.0(3) . .
C1 C9 Hf 68.0(3) . .
C11 C10 C18 105.3(5) . .
C11 C10 Si1 123.1(4) . .
C18 C10 Si1 127.5(4) . .
C11 C10 Hf 73.3(3) . .
C18 C10 Hf 76.1(3) . .
Si1 C10 Hf 98.1(2) . .
C12 C11 C10 110.7(5) . .
C12 C11 Hf 76.8(3) . .
C10 C11 Hf 72.9(3) . .
C12 C11 H11 124.6 . .
C10 C11 H11 124.6 . .
Hf C11 H11 117.4 . .
C11 C12 C13 107.6(5) . .
C11 C12 Hf 70.4(3) . .
C13 C12 Hf 76.8(3) . .
C11 C12 H12 126.2 . .
C13 C12 H12 126.2 . .
Hf C12 H12 118.5 . .
C14 C13 C12 131.8(5) . .
C14 C13 C18 120.7(5) . .
C12 C13 C18 107.5(5) . .
C14 C13 Hf 125.0(4) . .
C12 C13 Hf 71.1(3) . .
C18 C13 Hf 70.6(3) . .
C15 C14 C13 118.6(5) . .
C15 C14 H14 120.7 . .
C13 C14 H14 120.7 . .
C14 C15 C16 121.1(6) . .
C14 C15 H15 119.4 . .
C16 C15 H15 119.4 . .
C17 C16 C15 121.8(6) . .
C17 C16 H16 119.1 . .
C15 C16 H16 119.1 . .
C16 C17 C18 119.2(5) . .
C16 C17 H17 120.4 . .
C18 C17 H17 120.4 . .
C17 C18 C13 118.6(5) . .
C17 C18 C10 132.6(5) . .
C13 C18 C10 108.7(5) . .
C17 C18 Hf 120.1(4) . .
C13 C18 Hf 76.9(3) . .
C10 C18 Hf 70.1(3) . .
Si1 C19 H19A 109.5 . .
Si1 C19 H19B 109.5 . .
H19A C19 H19B 109.5 . .
Si1 C19 H19C 109.5 . .
H19A C19 H19C 109.5 . .
H19B C19 H19C 109.5 . .
Si1 C20 H20A 109.5 . .
Si1 C20 H20B 109.5 . .
H20A C20 H20B 109.5 . .
Si1 C20 H20C 109.5 . .
H20A C20 H20C 109.5 . .
H20B C20 H20C 109.5 . .
Si2 C21 Hf 142.6(3) . .
Si2 C21 H21A 101.3 . .
Hf C21 H21A 101.3 . .
Si2 C21 H21B 101.3 . .
Hf C21 H21B 101.3 . .
H21A C21 H21B 104.5 . .
Si2 C22 H22A 109.5 . .
Si2 C22 H22B 109.5 . .
H22A C22 H22B 109.5 . .
Si2 C22 H22C 109.5 . .
H22A C22 H22C 109.5 . .
H22B C22 H22C 109.5 . .
Si2 C23 H23A 109.5 . .
Si2 C23 H23B 109.5 . .
H23A C23 H23B 109.5 . .
Si2 C23 H23C 109.5 . .
H23A C23 H23C 109.5 . .
H23B C23 H23C 109.5 . .
Si2 C24 H24A 109.5 . .
Si2 C24 H24B 109.5 . .
H24A C24 H24B 109.5 . .
Si2 C24 H24C 109.5 . .
H24A C24 H24C 109.5 . .
H24B C24 H24C 109.5 . .
C41 C40 H40A 109.5 . .
C41 C40 H40B 109.5 . .
H40A C40 H40B 109.5 . .
C41 C40 H40C 109.5 . .
H40A C40 H40C 109.5 . .
H40B C40 H40C 109.5 . .
C42 C41 C46 121.7(10) . .
C42 C41 C40 121.9(10) . .
C46 C41 C40 116.3(10) . .
C41 C42 C43 122.1(10) . .
C41 C42 H42 118.9 . .
C43 C42 H42 118.9 . .
C44 C43 C42 120.2(11) . .
C44 C43 H43 119.9 . .
C42 C43 H43 119.9 . .
C43 C44 C45 117.5(12) . .
C43 C44 H44 121.2 . .
C45 C44 H44 121.2 . .
C46 C45 C44 122.0(10) . .
C46 C45 H45 119.0 . .
C44 C45 H45 119.0 . .
C41 C46 C45 116.5(10) . .
C41 C46 H46 121.8 . .
C45 C46 H46 121.8 . .
C54 C50 C51 45.6(17) . .
C54 C50 C53 118(2) . 2_765
C51 C50 C53 72.5(17) . 2_765
C54 C51 C52 85(2) . .
C54 C51 C51 166(3) . 2_765
C52 C51 C51 81(2) . 2_765
C54 C51 C50 49.7(17) . .
C52 C51 C50 135(2) . .
C51 C51 C50 144(3) 2_765 .
C54 C51 C52 153(3) . 2_765
C52 C51 C52 121.4(19) . 2_765
C51 C51 C52 40.1(13) 2_765 2_765
C50 C51 C52 103.8(18) . 2_765
C54 C51 C53 107(2) . 2_765
C52 C51 C53 168(2) . 2_765
C51 C51 C53 87(2) 2_765 2_765
C50 C51 C53 57.3(14) . 2_765
C52 C51 C53 46.6(12) 2_765 2_765
C51 C52 C53 131(2) . .
C51 C52 C54 46.3(15) . .
C53 C52 C54 176.3(19) . .
C51 C52 C51 58.6(19) . 2_765
C53 C52 C51 72.1(15) . 2_765
C54 C52 C51 104.8(18) . 2_765
C52 C53 C50 112(2) . 2_765
C52 C53 C51 61.4(13) . 2_765
C50 C53 C51 50.3(13) 2_765 2_765
C51 C54 C50 85(3) . .
C51 C54 C52 48.7(17) . .
C50 C54 C52 133(3) . .
B C30 Hf 165.1(4) . .
B C30 H30A 109.5 . .
Hf C30 H30A 58.2 . .
B C30 H30B 109.5 . .
Hf C30 H30B 83.8 . .
H30A C30 H30B 109.5 . .
B C30 H30C 109.5 . .
Hf C30 H30C 70.6 . .
H30A C30 H30C 109.5 . .
H30B C30 H30C 109.5 . .
C66 C61 C62 111.2(5) . .
C66 C61 B 126.9(5) . .
C62 C61 B 121.8(5) . .
F62 C62 C63 114.6(5) . .
F62 C62 C61 119.2(5) . .
C63 C62 C61 126.0(5) . .
F63 C63 C64 120.6(6) . .
F63 C63 C62 121.1(5) . .
C64 C63 C62 118.3(6) . .
C63 C64 F64 120.4(6) . .
C63 C64 C65 119.6(6) . .
F64 C64 C65 119.9(6) . .
F65 C65 C64 119.4(6) . .
F65 C65 C66 121.0(6) . .
C64 C65 C66 119.6(6) . .
F66 C66 C65 114.5(5) . .
F66 C66 C61 120.4(5) . .
C65 C66 C61 125.1(6) . .
C72 C71 C76 111.9(5) . .
C72 C71 B 127.4(5) . .
C76 C71 B 120.6(5) . .
F72 C72 C71 121.5(5) . .
F72 C72 C73 113.5(5) . .
C71 C72 C73 125.0(6) . .
F73 C73 C74 119.6(6) . .
F73 C73 C72 120.9(6) . .
C74 C73 C72 119.5(6) . .
F74 C74 C73 120.8(6) . .
F74 C74 C75 120.4(7) . .
C73 C74 C75 118.8(6) . .
F75 C75 C74 119.5(6) . .
F75 C75 C76 121.7(6) . .
C74 C75 C76 118.8(6) . .
F76 C76 C71 119.2(5) . .
F76 C76 C75 114.8(5) . .
C71 C76 C75 126.0(5) . .
C82 C81 C86 112.7(5) . .
C82 C81 B 127.3(5) . .
C86 C81 B 119.9(5) . .
F82 C82 C81 121.7(5) . .
F82 C82 C83 113.8(5) . .
C81 C82 C83 124.5(5) . .
F83 C83 C84 120.5(5) . .
F83 C83 C82 120.2(6) . .
C84 C83 C82 119.2(6) . .
F84 C84 C85 120.0(6) . .
F84 C84 C83 120.6(6) . .
C85 C84 C83 119.3(5) . .
F85 C85 C84 119.8(5) . .
F85 C85 C86 120.5(6) . .
C84 C85 C86 119.7(5) . .
F86 C86 C85 115.7(5) . .
F86 C86 C81 119.7(5) . .
C85 C86 C81 124.5(5) . .
C71 B C61 110.8(4) . .
C71 B C81 112.4(4) . .
C61 B C81 112.2(4) . .
C71 B C30 108.2(4) . .
C61 B C30 106.7(4) . .
C81 B C30 106.2(4) . .

loop_
_geom_bond_atom_site_label_1
_geom_bond_atom_site_label_2
_geom_bond_distance
_geom_bond_site_symmetry_2
Hf C21 2.205(5) .
Hf C1 2.435(5) .
Hf C2 2.438(5) .
Hf C10 2.443(5) .
Hf C11 2.448(5) .
Hf C18 2.522(5) .
Hf C12 2.529(5) .
Hf C30 2.546(5) .
Hf C9 2.574(5) .
Hf C3 2.579(5) .
Hf C13 2.604(5) .
Hf C4 2.675(5) .
Si1 C20 1.858(6) .
Si1 C19 1.859(6) .
Si1 C1 1.874(6) .
Si1 C10 1.875(6) .
Si2 C22 1.853(7) .
Si2 C23 1.857(8) .
Si2 C24 1.871(8) .
Si2 C21 1.882(6) .
C1 C2 1.438(8) .
C1 C9 1.452(7) .
C2 C3 1.393(8) .
C2 H2 0.9500 .
C3 C4 1.426(8) .
C3 H3 0.9500 .
C4 C5 1.411(8) .
C4 C9 1.435(8) .
C5 C6 1.360(8) .
C5 H5 0.9500 .
C6 C7 1.424(9) .
C6 H6 0.9500 .
C7 C8 1.352(8) .
C7 H7 0.9500 .
C8 C9 1.431(7) .
C8 H8 0.9500 .
C10 C11 1.423(7) .
C10 C18 1.447(8) .
C11 C12 1.408(8) .
C11 H11 0.9500 .
C12 C13 1.422(8) .
C12 H12 0.9500 .
C13 C14 1.417(8) .
C13 C18 1.436(8) .
C14 C15 1.374(8) .
C14 H14 0.9500 .
C15 C16 1.414(9) .
C15 H15 0.9500 .
C16 C17 1.367(9) .
C16 H16 0.9500 .
C17 C18 1.428(8) .
C17 H17 0.9500 .
C19 H19A 0.9800 .
C19 H19B 0.9800 .
C19 H19C 0.9800 .
C20 H20A 0.9800 .
C20 H20B 0.9800 .
C20 H20C 0.9800 .
C21 H21A 0.9900 .
C21 H21B 0.9900 .
C22 H22A 0.9800 .
C22 H22B 0.9800 .
C22 H22C 0.9800 .
C23 H23A 0.9800 .
C23 H23B 0.9800 .
C23 H23C 0.9800 .
C24 H24A 0.9800 .
C24 H24B 0.9800 .
C24 H24C 0.9800 .
C40 C41 1.424(14) .
C40 H40A 0.9800 .
C40 H40B 0.9800 .
C40 H40C 0.9800 .
C41 C42 1.318(12) .
C41 C46 1.386(13) .
C42 C43 1.373(14) .
C42 H42 0.9500 .
C43 C44 1.363(15) .
C43 H43 0.9500 .
C44 C45 1.408(16) .
C44 H44 0.9500 .
C45 C46 1.397(16) .
C45 H45 0.9500 .
C46 H46 0.9500 .
C50 C54 1.14(3) .
C50 C51 1.49(3) .
C50 C53 1.63(3) 2_765
C51 C54 1.07(3) .
C51 C52 1.11(2) .
C51 C51 1.47(5) 2_765
C51 C52 1.71(3) 2_765
C51 C53 1.85(4) 2_765
C52 C53 1.41(3) .
C52 C54 1.47(3) .
C52 C51 1.71(3) 2_765
C53 C50 1.63(3) 2_765
C53 C51 1.85(4) 2_765
C30 B 1.695(8) .
C30 H30A 0.9800 .
C30 H30B 0.9800 .
C30 H30C 0.9800 .
F62 C62 1.372(7) .
F63 C63 1.340(7) .
F64 C64 1.359(7) .
F65 C65 1.335(7) .
F66 C66 1.341(7) .
F72 C72 1.353(7) .
F73 C73 1.345(7) .
F74 C74 1.348(7) .
F75 C75 1.342(7) .
F76 C76 1.375(6) .
F82 C82 1.345(7) .
F83 C83 1.343(7) .
F84 C84 1.346(7) .
F85 C85 1.350(7) .
F86 C86 1.358(7) .
C61 C66 1.378(8) .
C61 C62 1.406(8) .
C61 B 1.649(8) .
C62 C63 1.373(8) .
C63 C64 1.356(9) .
C64 C65 1.370(9) .
C65 C66 1.374(9) .
C71 C72 1.381(8) .
C71 C76 1.380(8) .
C71 B 1.639(8) .
C72 C73 1.389(9) .
C73 C74 1.370(10) .
C74 C75 1.372(10) .
C75 C76 1.383(9) .
C81 C82 1.384(8) .
C81 C86 1.389(8) .
C81 B 1.667(8) .
C82 C83 1.396(8) .
C83 C84 1.362(9) .
C84 C85 1.361(9) .
C85 C86 1.384(8) .
